data_7017622
loop_
_publ_author_name
'Gu, Shaojin'
'Liu, Bo'
'Chen, Jiuxi'
'Wu, Huayue'
'Chen, Wanzhi'

_publ_section_title
;
 Synthesis, structures, and properties of ruthenium(II) complexes of
 N-(1,10-phenanthrolin-2-yl)imidazolylidenes.
;
_journal_issue 3
_journal_name_full 'Dalton transactions (Cambridge, England : 2003)'
_journal_page_first 962
_journal_page_last 970
_journal_paper_doi 10.1039/c1dt11269d
_journal_volume 41
_journal_year 2012
_chemical_formula_sum 'C25 H21 Cl F6 N7 P Ru'
_chemical_formula_weight 700.98
_chemical_name_systematic
;
?
;
_space_group_IT_number 2
_symmetry_cell_setting triclinic
_symmetry_space_group_name_Hall '-P 1'
_symmetry_space_group_name_H-M 'P -1'
_atom_sites_solution_hydrogens geom
_atom_sites_solution_primary direct
_atom_sites_solution_secondary difmap
_audit_creation_method SHELXL-97
_cell_angle_alpha 73.4140(10)
_cell_angle_beta 75.458(2)
_cell_angle_gamma 74.0600(10)
_cell_formula_units_Z 2
_cell_length_a 8.6224(10)
_cell_length_b 13.2160(15)
_cell_length_c 13.6700(16)
_cell_measurement_reflns_used 4095
_cell_measurement_temperature 298(2)
_cell_measurement_theta_max 27.3
_cell_measurement_theta_min 2.5
_cell_volume 1410.1(3)
_computing_cell_refinement 'Bruker SMART'
_computing_data_collection 'Bruker SMART'
_computing_data_reduction 'Bruker SAINT'
_computing_molecular_graphics 'Bruker SHELXTL'
_computing_publication_material 'Bruker SHELXTL'
_computing_structure_refinement 'Bruker SHELXTL'
_computing_structure_solution 'Bruker SHELXTL'
_diffrn_ambient_temperature 298(2)
_diffrn_measured_fraction_theta_full 0.985
_diffrn_measured_fraction_theta_max 0.985
_diffrn_measurement_device_type 'CCD area detector'
_diffrn_measurement_method '\w scans'
_diffrn_radiation_monochromator graphite
_diffrn_radiation_source 'fine-focus sealed tube'
_diffrn_radiation_type MoK\a
_diffrn_radiation_wavelength 0.71073
_diffrn_reflns_av_R_equivalents 0.0176
_diffrn_reflns_av_sigmaI/netI 0.0365
_diffrn_reflns_limit_h_max 10
_diffrn_reflns_limit_h_min -5
_diffrn_reflns_limit_k_max 15
_diffrn_reflns_limit_k_min -15
_diffrn_reflns_limit_l_max 16
_diffrn_reflns_limit_l_min -16
_diffrn_reflns_number 7373
_diffrn_reflns_theta_full 25.00
_diffrn_reflns_theta_max 25.00
_diffrn_reflns_theta_min 1.58
_exptl_absorpt_coefficient_mu 0.777
_exptl_absorpt_correction_T_max 0.7674
_exptl_absorpt_correction_T_min 0.7214
_exptl_absorpt_correction_type multi-scan
_exptl_absorpt_process_details sadabs
_exptl_crystal_colour brown
_exptl_crystal_density_diffrn 1.651
_exptl_crystal_density_method 'not measured'
_exptl_crystal_description block
_exptl_crystal_F_000 700
_exptl_crystal_size_max 0.45
_exptl_crystal_size_mid 0.38
_exptl_crystal_size_min 0.36
_refine_diff_density_max 0.959
_refine_diff_density_min -0.982
_refine_diff_density_rms 0.097
_refine_ls_extinction_method none
_refine_ls_goodness_of_fit_ref 1.066
_refine_ls_hydrogen_treatment constr
_refine_ls_matrix_type full
_refine_ls_number_parameters 427
_refine_ls_number_reflns 4893
_refine_ls_number_restraints 0
_refine_ls_restrained_S_all 1.066
_refine_ls_R_factor_all 0.0588
_refine_ls_R_factor_gt 0.0473
_refine_ls_shift/su_max 0.001
_refine_ls_shift/su_mean 0.000
_refine_ls_structure_factor_coef Fsqd
_refine_ls_weighting_details 'calc w=1/[\s^2^(Fo^2^)+(0.0584P)^2^+3.8773P] where P=(Fo^2^+2Fc^2^)/3'
_refine_ls_weighting_scheme calc
_refine_ls_wR_factor_gt 0.1159
_refine_ls_wR_factor_ref 0.1286
_reflns_number_gt 4142
_reflns_number_total 4893
_reflns_threshold_expression >2sigma(I)
_cod_data_source_file c1dt11269d.txt
_cod_data_source_block 080714b
_cod_depositor_comments
;
The following automatic conversions were performed:

'_symmetry_cell_setting' value 'Triclinic' changed to 'triclinic'
according to /home/saulius/struct/CIF-dictionaries/cif_core.dic
dictionary named 'cif_core.dic' version 2.4.1 from 2010-06-29.

Automatic conversion script
Id: cif_fix_values 1715 2011-07-08 13:25:40Z adriana 
;
_cod_original_sg_symbol_H-M 'P-1 '
_cod_database_code 7017622

loop_
_symmetry_equiv_pos_as_xyz
'x, y, z'
'-x, -y, -z'

loop_
_atom_site_label
_atom_site_type_symbol
_atom_site_fract_x
_atom_site_fract_y
_atom_site_fract_z
_atom_site_U_iso_or_equiv
_atom_site_adp_type
_atom_site_occupancy
_atom_site_symmetry_multiplicity
_atom_site_calc_flag
_atom_site_refinement_flags
_atom_site_disorder_assembly
_atom_site_disorder_group
Ru1 Ru 0.93629(5) 0.28780(3) 0.81030(3) 0.03135(14) Uani 1 1 d . . .
Cl1 Cl 1.18724(14) 0.23659(9) 0.87608(9) 0.0380(3) Uani 1 1 d . . .
F1 F 0.698(3) 0.7565(13) 0.5189(19) 0.172(13) Uani 0.56(2) 1 d P A 1
F2 F 0.418(2) 0.6794(17) 0.6897(10) 0.121(6) Uani 0.56(2) 1 d P A 1
F3 F 0.6209(17) 0.7449(18) 0.6897(13) 0.131(7) Uani 0.56(2) 1 d P A 1
F4 F 0.6721(19) 0.6059(10) 0.6194(13) 0.129(6) Uani 0.56(2) 1 d P A 1
F5 F 0.486(2) 0.693(2) 0.5261(13) 0.149(8) Uani 0.56(2) 1 d P A 1
F6 F 0.457(3) 0.8364(13) 0.5835(15) 0.171(9) Uani 0.56(2) 1 d P A 1
F1' F 0.7436(19) 0.712(2) 0.5732(17) 0.133(9) Uani 0.44(2) 1 d P A 2
F2' F 0.374(3) 0.733(2) 0.642(3) 0.153(9) Uani 0.44(2) 1 d P A 2
F3' F 0.584(3) 0.655(2) 0.7148(12) 0.145(11) Uani 0.44(2) 1 d P A 2
F4' F 0.540(3) 0.8246(17) 0.638(2) 0.131(9) Uani 0.44(2) 1 d P A 2
F5' F 0.542(4) 0.783(2) 0.4954(15) 0.160(11) Uani 0.44(2) 1 d P A 2
F6' F 0.572(3) 0.6167(14) 0.5737(17) 0.134(11) Uani 0.44(2) 1 d P A 2
N1 N 0.7431(5) 0.2539(3) 1.0142(3) 0.0405(10) Uani 1 1 d . . .
N2 N 0.7874(5) 0.1000(3) 0.9757(3) 0.0419(10) Uani 1 1 d . . .
N3 N 0.8460(5) 0.3907(3) 0.9014(3) 0.0308(8) Uani 1 1 d . . .
N4 N 1.0167(4) 0.4329(3) 0.7104(3) 0.0313(8) Uani 1 1 d . . .
N5 N 0.6121(6) 0.0961(4) 0.8214(4) 0.0596(13) Uani 1 1 d . . .
N6 N 0.7307(5) 0.3362(3) 0.7483(3) 0.0328(9) Uani 1 1 d . . .
N7 N 1.0380(5) 0.1799(3) 0.7165(3) 0.0364(9) Uani 1 1 d . . .
P1 P 0.5580(2) 0.72065(14) 0.60544(13) 0.0583(4) Uani 1 1 d . . .
C1 C 0.8235(6) 0.1986(4) 0.9356(3) 0.0336(10) Uani 1 1 d . . .
C2 C 0.6889(8) 0.0937(5) 1.0742(4) 0.0613(17) Uani 1 1 d . . .
H2 H 0.6488 0.0338 1.1158 0.074 Uiso 1 1 calc R . .
C3 C 0.6624(8) 0.1879(5) 1.0983(4) 0.0607(16) Uani 1 1 d . . .
H3 H 0.6014 0.2064 1.1596 0.073 Uiso 1 1 calc R . .
C4 C 0.7592(6) 0.3608(4) 0.9957(4) 0.0380(11) Uani 1 1 d . . .
C5 C 0.7000(8) 0.4320(5) 1.0633(5) 0.0596(16) Uani 1 1 d . . .
H5 H 0.6393 0.4112 1.1293 0.071 Uiso 1 1 calc R . .
C6 C 0.7351(8) 0.5330(5) 1.0283(5) 0.0576(16) Uani 1 1 d . . .
H6 H 0.6947 0.5818 1.0709 0.069 Uiso 1 1 calc R . .
C7 C 0.8310(7) 0.5648(4) 0.9292(4) 0.0480(13) Uani 1 1 d . . .
C8 C 0.8821(6) 0.4892(4) 0.8672(4) 0.0352(10) Uani 1 1 d . . .
C9 C 0.9748(6) 0.5121(4) 0.7642(4) 0.0350(10) Uani 1 1 d . . .
C10 C 1.0152(6) 0.6139(4) 0.7233(4) 0.0427(12) Uani 1 1 d . . .
C11 C 1.1004(7) 0.6330(4) 0.6203(5) 0.0509(14) Uani 1 1 d . . .
H11 H 1.1320 0.6985 0.5894 0.061 Uiso 1 1 calc R . .
C12 C 1.1362(6) 0.5564(5) 0.5665(4) 0.0476(13) Uani 1 1 d . . .
H12 H 1.1888 0.5703 0.4973 0.057 Uiso 1 1 calc R . .
C13 C 1.0955(6) 0.4557(4) 0.6133(4) 0.0385(11) Uani 1 1 d . . .
H13 H 1.1248 0.4032 0.5748 0.046 Uiso 1 1 calc R . .
C14 C 0.8788(8) 0.6670(4) 0.8856(5) 0.0582(16) Uani 1 1 d . . .
H14 H 0.8491 0.7186 0.9250 0.070 Uiso 1 1 calc R . .
C15 C 0.9655(8) 0.6884(4) 0.7889(5) 0.0571(16) Uani 1 1 d . . .
H15 H 0.9948 0.7551 0.7632 0.069 Uiso 1 1 calc R . .
C16 C 0.8490(7) 0.0123(4) 0.9212(4) 0.0456(13) Uani 1 1 d . . .
H16A H 0.8404 -0.0556 0.9714 0.055 Uiso 1 1 calc R . .
H16B H 0.9646 0.0093 0.8920 0.055 Uiso 1 1 calc R . .
C17 C 0.7609(6) 0.0223(4) 0.8351(4) 0.0410(12) Uani 1 1 d . . .
C18 C 0.8359(7) -0.0449(4) 0.7742(4) 0.0474(13) Uani 1 1 d . . .
H18 H 0.9342 -0.0935 0.7856 0.057 Uiso 1 1 calc R . .
C19 C 0.7674(9) -0.0416(6) 0.6957(6) 0.078(2) Uani 1 1 d . . .
H19 H 0.8188 -0.0906 0.6541 0.093 Uiso 1 1 calc R . .
C20 C 0.6245(8) 0.0304(5) 0.6730(5) 0.0632(17) Uani 1 1 d . . .
H20 H 0.5824 0.0317 0.6162 0.076 Uiso 1 1 calc R . .
C21 C 0.5470(7) 0.0993(5) 0.7359(5) 0.0499(13) Uani 1 1 d . . .
H21 H 0.4504 0.1488 0.7223 0.060 Uiso 1 1 calc R . .
C22 C 0.6134(6) 0.3654(4) 0.7164(4) 0.0391(11) Uani 1 1 d . . .
C23 C 0.4636(8) 0.4011(6) 0.6766(5) 0.0661(18) Uani 1 1 d . . .
H23A H 0.3929 0.3517 0.7123 0.099 Uiso 1 1 calc R . .
H23B H 0.4878 0.4033 0.6036 0.099 Uiso 1 1 calc R . .
H23C H 0.4098 0.4720 0.6873 0.099 Uiso 1 1 calc R . .
C24 C 1.1007(7) 0.1195(4) 0.6679(4) 0.0494(13) Uani 1 1 d . . .
C25 C 1.1792(10) 0.0378(6) 0.6068(6) 0.089(3) Uani 1 1 d . . .
H25A H 1.2337 -0.0264 0.6498 0.134 Uiso 1 1 calc R . .
H25B H 1.2580 0.0656 0.5491 0.134 Uiso 1 1 calc R . .
H25C H 1.0973 0.0208 0.5816 0.134 Uiso 1 1 calc R . .

loop_
_atom_site_aniso_label
_atom_site_aniso_U_11
_atom_site_aniso_U_22
_atom_site_aniso_U_33
_atom_site_aniso_U_23
_atom_site_aniso_U_13
_atom_site_aniso_U_12
Ru1 0.0360(2) 0.0316(2) 0.0279(2) -0.00997(15) -0.00384(15) -0.00846(16)
Cl1 0.0369(6) 0.0385(6) 0.0392(6) -0.0100(5) -0.0111(5) -0.0047(5)
F1 0.149(19) 0.101(10) 0.18(2) 0.007(11) 0.088(16) -0.036(11)
F2 0.111(14) 0.173(16) 0.073(8) -0.010(8) 0.014(7) -0.071(12)
F3 0.130(10) 0.163(18) 0.140(12) -0.064(13) -0.064(9) -0.031(11)
F4 0.131(11) 0.091(8) 0.152(13) -0.018(8) -0.057(9) 0.015(7)
F5 0.178(14) 0.19(2) 0.110(11) -0.063(13) -0.065(10) -0.023(13)
F6 0.174(17) 0.112(11) 0.163(17) -0.031(10) -0.031(12) 0.071(11)
F1' 0.064(8) 0.16(2) 0.123(15) 0.002(12) -0.014(9) 0.014(10)
F2' 0.094(11) 0.18(2) 0.18(3) -0.009(18) -0.028(14) -0.047(13)
F3' 0.143(18) 0.16(2) 0.084(10) 0.011(10) -0.007(9) -0.001(13)
F4' 0.15(2) 0.093(14) 0.17(2) -0.071(14) -0.007(14) -0.039(13)
F5' 0.19(2) 0.15(2) 0.111(14) 0.022(13) -0.064(15) -0.026(18)
F6' 0.20(3) 0.077(11) 0.130(16) -0.041(10) 0.004(15) -0.051(13)
N1 0.046(2) 0.050(3) 0.027(2) -0.0120(18) 0.0017(18) -0.018(2)
N2 0.053(3) 0.042(2) 0.032(2) 0.0014(18) -0.0113(19) -0.022(2)
N3 0.034(2) 0.031(2) 0.030(2) -0.0129(16) -0.0074(16) -0.0046(16)
N4 0.0279(19) 0.033(2) 0.035(2) -0.0078(16) -0.0097(16) -0.0062(16)
N5 0.059(3) 0.058(3) 0.066(3) -0.016(3) -0.007(3) -0.020(3)
N6 0.044(2) 0.031(2) 0.0252(19) -0.0070(15) -0.0027(18) -0.0133(18)
N7 0.044(2) 0.035(2) 0.033(2) -0.0130(18) -0.0031(18) -0.0116(18)
P1 0.0634(10) 0.0569(9) 0.0549(9) -0.0212(8) 0.0019(8) -0.0171(8)
C1 0.037(3) 0.038(3) 0.028(2) -0.0077(19) -0.0073(19) -0.010(2)
C2 0.080(4) 0.069(4) 0.034(3) 0.004(3) 0.001(3) -0.042(4)
C3 0.070(4) 0.075(4) 0.034(3) -0.009(3) 0.010(3) -0.034(3)
C4 0.040(3) 0.045(3) 0.030(2) -0.015(2) -0.005(2) -0.006(2)
C5 0.063(4) 0.074(4) 0.038(3) -0.028(3) -0.003(3) -0.002(3)
C6 0.074(4) 0.053(3) 0.053(4) -0.036(3) -0.015(3) 0.002(3)
C7 0.057(3) 0.041(3) 0.053(3) -0.024(2) -0.021(3) 0.001(2)
C8 0.039(3) 0.031(2) 0.040(3) -0.012(2) -0.015(2) -0.002(2)
C9 0.037(3) 0.031(2) 0.040(3) -0.005(2) -0.015(2) -0.008(2)
C10 0.043(3) 0.033(3) 0.056(3) -0.002(2) -0.026(3) -0.010(2)
C11 0.046(3) 0.039(3) 0.066(4) 0.009(3) -0.026(3) -0.016(2)
C12 0.039(3) 0.055(3) 0.043(3) 0.004(3) -0.008(2) -0.017(2)
C13 0.033(3) 0.044(3) 0.038(3) -0.004(2) -0.012(2) -0.009(2)
C14 0.074(4) 0.036(3) 0.077(5) -0.028(3) -0.033(4) 0.000(3)
C15 0.071(4) 0.030(3) 0.080(5) -0.009(3) -0.038(4) -0.009(3)
C16 0.060(3) 0.028(2) 0.051(3) -0.001(2) -0.022(3) -0.011(2)
C17 0.048(3) 0.030(2) 0.049(3) -0.001(2) -0.016(2) -0.018(2)
C18 0.049(3) 0.034(3) 0.066(4) -0.024(3) -0.032(3) 0.012(2)
C19 0.086(5) 0.068(4) 0.092(5) -0.049(4) -0.037(4) 0.013(4)
C20 0.068(4) 0.071(4) 0.061(4) -0.025(3) -0.028(3) -0.009(3)
C21 0.043(3) 0.048(3) 0.063(4) -0.013(3) -0.021(3) -0.007(2)
C22 0.041(3) 0.041(3) 0.035(3) -0.001(2) -0.007(2) -0.017(2)
C23 0.050(4) 0.074(4) 0.076(4) -0.001(3) -0.025(3) -0.020(3)
C24 0.061(4) 0.046(3) 0.047(3) -0.022(3) 0.002(3) -0.018(3)
C25 0.101(6) 0.075(5) 0.101(6) -0.066(5) 0.033(5) -0.035(4)

loop_
_atom_type_symbol
_atom_type_description
_atom_type_scat_dispersion_real
_atom_type_scat_dispersion_imag
_atom_type_scat_source
C C 0.0033 0.0016 'International Tables Vol C Tables 4.2.6.8 and 6.1.1.4'
H H 0.0000 0.0000 'International Tables Vol C Tables 4.2.6.8 and 6.1.1.4'
N N 0.0061 0.0033 'International Tables Vol C Tables 4.2.6.8 and 6.1.1.4'
F F 0.0171 0.0103 'International Tables Vol C Tables 4.2.6.8 and 6.1.1.4'
Ru Ru -1.2594 0.8363 'International Tables Vol C Tables 4.2.6.8 and 6.1.1.4'
P P 0.1023 0.0942 'International Tables Vol C Tables 4.2.6.8 and 6.1.1.4'
Cl Cl 0.1484 0.1585 'International Tables Vol C Tables 4.2.6.8 and 6.1.1.4'

loop_
_geom_angle_atom_site_label_1
_geom_angle_atom_site_label_2
_geom_angle_atom_site_label_3
_geom_angle
N3 Ru1 C1 78.45(17)
N3 Ru1 N6 91.35(15)
C1 Ru1 N6 90.53(17)
N3 Ru1 N7 178.09(15)
C1 Ru1 N7 102.00(17)
N6 Ru1 N7 90.51(15)
N3 Ru1 N4 78.64(15)
C1 Ru1 N4 157.06(17)
N6 Ru1 N4 88.82(14)
N7 Ru1 N4 100.93(15)
N3 Ru1 Cl1 89.08(11)
C1 Ru1 Cl1 92.51(14)
N6 Ru1 Cl1 176.95(11)
N7 Ru1 Cl1 89.04(12)
N4 Ru1 Cl1 88.31(10)
C3 N1 C4 132.5(4)
C3 N1 C1 110.8(4)
C4 N1 C1 116.8(4)
C1 N2 C2 111.4(5)
C1 N2 C16 122.9(4)
C2 N2 C16 125.7(4)
C4 N3 C8 121.3(4)
C4 N3 Ru1 120.4(3)
C8 N3 Ru1 118.1(3)
C13 N4 C9 117.3(4)
C13 N4 Ru1 132.9(3)
C9 N4 Ru1 109.7(3)
C17 N5 C21 116.9(5)
C22 N6 Ru1 177.5(4)
C24 N7 Ru1 176.2(4)
F5' P1 F2' 93.4(16)
F5' P1 F6' 89.0(12)
F2' P1 F6' 91.4(14)
F5' P1 F4' 91.2(14)
F2' P1 F4' 87.4(13)
F6' P1 F4' 178.8(12)
F5' P1 F6 59.0(10)
F2' P1 F6 64.7(11)
F6' P1 F6 136.5(15)
F4' P1 F6 42.9(9)
F5' P1 F3 131.7(14)
F2' P1 F3 105.9(12)
F6' P1 F3 132.9(14)
F4' P1 F3 47.5(9)
F6 P1 F3 89.9(10)
F5' P1 F1' 88.3(11)
F2' P1 F1' 176.5(15)
F6' P1 F1' 91.7(13)
F4' P1 F1' 89.5(13)
F6 P1 F1' 113.8(13)
F3 P1 F1' 70.7(10)
F5' P1 F1 54.1(11)
F2' P1 F1 146.7(14)
F6' P1 F1 94.7(10)
F4' P1 F1 86.4(10)
F6 P1 F1 89.2(10)
F3 P1 F1 93.6(13)
F1' P1 F1 34.5(8)
F5' P1 F3' 177.0(13)
F2' P1 F3' 89.4(12)
F6' P1 F3' 90.0(14)
F4' P1 F3' 89.8(12)
F6 P1 F3' 123.3(10)
F3 P1 F3' 48.0(9)
F1' P1 F3' 89.0(11)
F1 P1 F3' 123.2(14)
F5' P1 F5 51.2(10)
F2' P1 F5 71.1(12)
F6' P1 F5 46.2(9)
F4' P1 F5 133.4(15)
F6 P1 F5 90.6(13)
F3 P1 F5 176.3(10)
F1' P1 F5 112.3(11)
F1 P1 F5 90.0(12)
F3' P1 F5 129.2(15)
F5' P1 F2 125.2(13)
F2' P1 F2 33.5(8)
F6' P1 F2 82.1(9)
F4' P1 F2 96.8(10)
F6 P1 F2 92.8(10)
F3 P1 F2 88.9(8)
F1' P1 F2 145.6(10)
F1 P1 F2 176.8(11)
F3' P1 F2 57.4(8)
F5 P1 F2 87.5(9)
F5' P1 F4 117.2(12)
F2' P1 F4 119.6(12)
F6' P1 F4 43.6(10)
F4' P1 F4 137.1(13)
F6 P1 F4 175.1(10)
F3 P1 F4 91.0(10)
F1' P1 F4 62.1(10)
F1 P1 F4 85.9(8)
F3' P1 F4 60.4(8)
F5 P1 F4 88.8(9)
F2 P1 F4 92.0(10)
N2 C1 N1 103.0(4)
N2 C1 Ru1 143.2(4)
N1 C1 Ru1 113.7(3)
C3 C2 N2 108.0(5)
C3 C2 H2 126.0
N2 C2 H2 126.0
C2 C3 N1 106.8(5)
C2 C3 H3 126.6
N1 C3 H3 126.6
N3 C4 N1 110.5(4)
N3 C4 C5 121.0(5)
N1 C4 C5 128.4(5)
C6 C5 C4 117.8(5)
C6 C5 H5 121.1
C4 C5 H5 121.1
C5 C6 C7 121.7(5)
C5 C6 H6 119.2
C7 C6 H6 119.2
C8 C7 C6 116.3(5)
C8 C7 C14 117.2(5)
C6 C7 C14 126.5(5)
N3 C8 C7 121.8(5)
N3 C8 C9 116.1(4)
C7 C8 C9 122.1(5)
N4 C9 C10 123.9(5)
N4 C9 C8 117.1(4)
C10 C9 C8 119.0(4)
C11 C10 C9 116.3(5)
C11 C10 C15 125.9(5)
C9 C10 C15 117.9(5)
C12 C11 C10 119.7(5)
C12 C11 H11 120.2
C10 C11 H11 120.2
C11 C12 C13 120.8(5)
C11 C12 H12 119.6
C13 C12 H12 119.6
N4 C13 C12 122.0(5)
N4 C13 H13 119.0
C12 C13 H13 119.0
C15 C14 C7 120.6(5)
C15 C14 H14 119.7
C7 C14 H14 119.7
C14 C15 C10 123.2(5)
C14 C15 H15 118.4
C10 C15 H15 118.4
N2 C16 C17 114.8(4)
N2 C16 H16A 108.6
C17 C16 H16A 108.6
N2 C16 H16B 108.6
C17 C16 H16B 108.6
H16A C16 H16B 107.5
C18 C17 N5 122.8(5)
C18 C17 C16 114.2(5)
N5 C17 C16 123.1(5)
C17 C18 C19 118.4(5)
C17 C18 H18 120.8
C19 C18 H18 120.8
C18 C19 C20 123.5(6)
C18 C19 H19 118.2
C20 C19 H19 118.2
C21 C20 C19 118.1(6)
C21 C20 H20 121.0
C19 C20 H20 121.0
C20 C21 N5 120.2(5)
C20 C21 H21 119.9
N5 C21 H21 119.9
N6 C22 C23 179.2(6)
C22 C23 H23A 109.5
C22 C23 H23B 109.5
H23A C23 H23B 109.5
C22 C23 H23C 109.5
H23A C23 H23C 109.5
H23B C23 H23C 109.5
N7 C24 C25 178.0(6)
C24 C25 H25A 109.5
C24 C25 H25B 109.5
H25A C25 H25B 109.5
C24 C25 H25C 109.5
H25A C25 H25C 109.5
H25B C25 H25C 109.5

loop_
_geom_bond_atom_site_label_1
_geom_bond_atom_site_label_2
_geom_bond_distance
Ru1 N3 1.976(4)
Ru1 C1 1.978(5)
Ru1 N6 2.023(4)
Ru1 N7 2.059(4)
Ru1 N4 2.187(4)
Ru1 Cl1 2.4029(12)
F1 P1 1.533(12)
F2 P1 1.544(12)
F3 P1 1.531(10)
F4 P1 1.554(11)
F5 P1 1.543(11)
F6 P1 1.526(12)
F1' P1 1.531(18)
F2' P1 1.52(2)
F3' P1 1.535(14)
F4' P1 1.521(13)
F5' P1 1.516(16)
F6' P1 1.521(13)
N1 C3 1.387(7)
N1 C4 1.402(6)
N1 C1 1.402(6)
N2 C1 1.350(6)
N2 C2 1.394(7)
N2 C16 1.462(7)
N3 C4 1.328(6)
N3 C8 1.347(6)
N4 C13 1.321(6)
N4 C9 1.366(6)
N5 C17 1.401(7)
N5 C21 1.404(7)
N6 C22 1.128(6)
N7 C24 1.121(6)
C2 C3 1.322(9)
C2 H2 0.9300
C3 H3 0.9300
C4 C5 1.413(7)
C5 C6 1.373(9)
C5 H5 0.9300
C6 C7 1.414(8)
C6 H6 0.9300
C7 C8 1.401(7)
C7 C14 1.439(8)
C8 C9 1.428(7)
C9 C10 1.404(7)
C10 C11 1.403(8)
C10 C15 1.427(8)
C11 C12 1.342(8)
C11 H11 0.9300
C12 C13 1.401(7)
C12 H12 0.9300
C13 H13 0.9300
C14 C15 1.339(9)
C14 H14 0.9300
C15 H15 0.9300
C16 C17 1.513(7)
C16 H16A 0.9700
C16 H16B 0.9700
C17 C18 1.318(7)
C18 C19 1.334(8)
C18 H18 0.9300
C19 C20 1.378(9)
C19 H19 0.9300
C20 C21 1.356(8)
C20 H20 0.9300
C21 H21 0.9300
C22 C23 1.435(8)
C23 H23A 0.9600
C23 H23B 0.9600
C23 H23C 0.9600
C24 C25 1.466(7)
C25 H25A 0.9600
C25 H25B 0.9600
C25 H25C 0.9600

loop_
_geom_torsion_atom_site_label_1
_geom_torsion_atom_site_label_2
_geom_torsion_atom_site_label_3
_geom_torsion_atom_site_label_4
_geom_torsion
C1 Ru1 N3 C4 0.0(4)
N6 Ru1 N3 C4 90.2(4)
N7 Ru1 N3 C4 -104(5)
N4 Ru1 N3 C4 178.8(4)
Cl1 Ru1 N3 C4 -92.8(3)
C1 Ru1 N3 C8 176.6(4)
N6 Ru1 N3 C8 -93.1(3)
N7 Ru1 N3 C8 73(5)
N4 Ru1 N3 C8 -4.6(3)
Cl1 Ru1 N3 C8 83.9(3)
N3 Ru1 N4 C13 -176.3(4)
C1 Ru1 N4 C13 -173.3(4)
N6 Ru1 N4 C13 -84.7(4)
N7 Ru1 N4 C13 5.6(4)
Cl1 Ru1 N4 C13 94.3(4)
N3 Ru1 N4 C9 4.5(3)
C1 Ru1 N4 C9 7.5(6)
N6 Ru1 N4 C9 96.1(3)
N7 Ru1 N4 C9 -173.6(3)
Cl1 Ru1 N4 C9 -84.9(3)
N3 Ru1 N6 C22 -9(9)
C1 Ru1 N6 C22 70(9)
N7 Ru1 N6 C22 172(9)
N4 Ru1 N6 C22 -87(9)
Cl1 Ru1 N6 C22 -107(9)
N3 Ru1 N7 C24 15(10)
C1 Ru1 N7 C24 -89(7)
N6 Ru1 N7 C24 -179(100)
N4 Ru1 N7 C24 92(7)
Cl1 Ru1 N7 C24 4(7)
C2 N2 C1 N1 0.2(6)
C16 N2 C1 N1 -178.6(4)
C2 N2 C1 Ru1 -176.6(5)
C16 N2 C1 Ru1 4.6(9)
C3 N1 C1 N2 0.1(6)
C4 N1 C1 N2 179.4(4)
C3 N1 C1 Ru1 178.1(4)
C4 N1 C1 Ru1 -2.7(5)
N3 Ru1 C1 N2 178.1(6)
N6 Ru1 C1 N2 86.8(6)
N7 Ru1 C1 N2 -3.8(6)
N4 Ru1 C1 N2 175.0(4)
Cl1 Ru1 C1 N2 -93.4(6)
N3 Ru1 C1 N1 1.4(3)
N6 Ru1 C1 N1 -89.8(3)
N7 Ru1 C1 N1 179.5(3)
N4 Ru1 C1 N1 -1.6(6)
Cl1 Ru1 C1 N1 90.0(3)
C1 N2 C2 C3 -0.5(7)
C16 N2 C2 C3 178.2(5)
N2 C2 C3 N1 0.6(7)
C4 N1 C3 C2 -179.5(6)
C1 N1 C3 C2 -0.5(7)
C8 N3 C4 N1 -177.9(4)
Ru1 N3 C4 N1 -1.4(5)
C8 N3 C4 C5 0.7(7)
Ru1 N3 C4 C5 177.2(4)
C3 N1 C4 N3 -178.4(5)
C1 N1 C4 N3 2.6(6)
C3 N1 C4 C5 3.2(10)
C1 N1 C4 C5 -175.8(5)
N3 C4 C5 C6 0.0(8)
N1 C4 C5 C6 178.3(5)
C4 C5 C6 C7 -1.8(9)
C5 C6 C7 C8 2.7(9)
C5 C6 C7 C14 -178.4(6)
C4 N3 C8 C7 0.4(7)
Ru1 N3 C8 C7 -176.2(4)
C4 N3 C8 C9 -179.5(4)
Ru1 N3 C8 C9 3.9(5)
C6 C7 C8 N3 -2.0(7)
C14 C7 C8 N3 179.0(5)
C6 C7 C8 C9 177.9(5)
C14 C7 C8 C9 -1.2(7)
C13 N4 C9 C10 -2.1(7)
Ru1 N4 C9 C10 177.3(4)
C13 N4 C9 C8 176.7(4)
Ru1 N4 C9 C8 -3.9(5)
N3 C8 C9 N4 0.4(6)
C7 C8 C9 N4 -179.4(4)
N3 C8 C9 C10 179.3(4)
C7 C8 C9 C10 -0.5(7)
N4 C9 C10 C11 1.4(7)
C8 C9 C10 C11 -177.4(4)
N4 C9 C10 C15 -179.1(4)
C8 C9 C10 C15 2.1(7)
C9 C10 C11 C12 1.0(7)
C15 C10 C11 C12 -178.4(5)
C10 C11 C12 C13 -2.7(8)
C9 N4 C13 C12 0.4(7)
Ru1 N4 C13 C12 -178.8(3)
C11 C12 C13 N4 2.0(8)
C8 C7 C14 C15 1.3(8)
C6 C7 C14 C15 -177.6(6)
C7 C14 C15 C10 0.3(9)
C11 C10 C15 C14 177.4(5)
C9 C10 C15 C14 -2.0(8)
C1 N2 C16 C17 -77.4(6)
C2 N2 C16 C17 104.0(6)
C21 N5 C17 C18 -2.6(8)
C21 N5 C17 C16 177.8(5)
N2 C16 C17 C18 167.8(5)
N2 C16 C17 N5 -12.5(7)
N5 C17 C18 C19 0.6(9)
C16 C17 C18 C19 -179.7(6)
C17 C18 C19 C20 1.9(12)
C18 C19 C20 C21 -2.1(12)
C19 C20 C21 N5 -0.1(10)
C17 N5 C21 C20 2.3(8)
Ru1 N6 C22 C23 -98(48)
Ru1 N7 C24 C25 99(21)
